data_4088876
loop_
_publ_author_name
'Brunner, Tobias S.'
'Benndorf, Paul'
'Gamer, Michael T.'
'Kn\"ofel, Nicolai'
'Gugau, Katharina'
'Roesky, Peter W.'

_publ_contact_author
;
      Prof. Dr. Peter W. Roesky
      Karlsruher Institut fuer Technologie (KIT), CS
      Institut fuer Anorganische Chemie (AOC)
      Lehrstuhl fuer Anorganische Funktionsmaterialien
      Engesserstr. 15, Geb. 30.45
      76131 Karlsruhe 
      Bundesrepublik Deutschland
;
_publ_section_title
;
 Enantiopure Amidinate Complexes of the Rare-Earth Elements
;
_journal_issue 20
_journal_name_full Organometallics
_journal_page_first 3474
_journal_paper_doi 10.1021/acs.organomet.6b00523
_journal_volume 35
_journal_year 2016
_chemical_absolute_configuration rmad
_chemical_formula_moiety 'C42 H54 Cl N4 Sc'
_chemical_formula_sum 'C42 H54 Cl N4 Sc'
_chemical_formula_weight 695.30
_space_group_crystal_system orthorhombic
_space_group_IT_number 19
_space_group_name_Hall 'P 2ac 2ab'
_space_group_name_H-M_alt 'P 21 21 21'
_atom_sites_solution_hydrogens geom
_audit_creation_date 2016-06-13
_audit_creation_method
;
Olex2 1.2
(compiled 2016.02.19 svn.r3266 for OlexSys, GUI svn.r5155)
;
_cell_angle_alpha 90
_cell_angle_beta 90
_cell_angle_gamma 90
_cell_formula_units_Z 4
_cell_length_a 12.4537(13)
_cell_length_b 16.5826(16)
_cell_length_c 18.5953(12)
_cell_measurement_reflns_used 3485
_cell_measurement_temperature 150
_cell_measurement_theta_max 22.98
_cell_measurement_theta_min 1.65
_cell_volume 3840.2(6)
_computing_cell_refinement 'STOE X-AREA, PLATON (A.L.Spek, 2009)'
_computing_data_collection 'STOE X-AREA'
_computing_data_reduction 'STOE X-RED & LANA, PLATON (A.L.Spek, 2009)'
_computing_molecular_graphics 'Diamond 2/3, Olex2 (Dolomanov et al., 2009)'
_computing_publication_material 'MS Word, Olex2 (Dolomanov et al., 2009)'
_computing_structure_refinement 'SHELXL-2014/7 (Sheldrick, 2015)'
_computing_structure_solution 'SHELXS-2014/7 (Sheldrick, 2015)'
_diffrn_ambient_temperature 150
_diffrn_detector 'image plate (34cm diameter)'
_diffrn_detector_area_resol_mean 6.67
_diffrn_detector_type 'STOE image plate'
_diffrn_measured_fraction_theta_full 1.000
_diffrn_measured_fraction_theta_max 0.997
_diffrn_measurement_device 'two-circle goniometer'
_diffrn_measurement_device_type 'STOE IPDS 2'
_diffrn_measurement_method '\w scans'
_diffrn_radiation_collimation '0.5mm monocapillary'
_diffrn_radiation_monochromator 'plane graphite'
_diffrn_radiation_type MoK\a
_diffrn_radiation_wavelength 0.71073
_diffrn_reflns_av_R_equivalents 0.0943
_diffrn_reflns_av_unetI/netI 0.1652
_diffrn_reflns_Laue_measured_fraction_full 1.000
_diffrn_reflns_Laue_measured_fraction_max 0.997
_diffrn_reflns_limit_h_max 13
_diffrn_reflns_limit_h_min -15
_diffrn_reflns_limit_k_max 20
_diffrn_reflns_limit_k_min -18
_diffrn_reflns_limit_l_max 22
_diffrn_reflns_limit_l_min -20
_diffrn_reflns_number 13707
_diffrn_reflns_point_group_measured_fraction_full 1.000
_diffrn_reflns_point_group_measured_fraction_max 0.994
_diffrn_reflns_theta_full 25.242
_diffrn_reflns_theta_max 26.100
_diffrn_reflns_theta_min 1.645
_diffrn_source 'sealed tube, 12x0.4mm long-fine focus'
_exptl_absorpt_coefficient_mu 0.295
_exptl_absorpt_correction_T_max 0.9697
_exptl_absorpt_correction_T_min 0.9499
_exptl_absorpt_correction_type integration
_exptl_absorpt_process_details 'STOE X-RED & X-SHAPE'
_exptl_crystal_colour colourless
_exptl_crystal_colour_primary colourless
_exptl_crystal_density_diffrn 1.203
_exptl_crystal_description prism
_exptl_crystal_F_000 1488
_exptl_crystal_size_max 0.248
_exptl_crystal_size_mid 0.178
_exptl_crystal_size_min 0.115
_refine_diff_density_max 0.251
_refine_diff_density_min -0.236
_refine_diff_density_rms 0.054
_refine_ls_abs_structure_details
;
 Flack x determined using 1138 quotients [(I+)-(I-)]/[(I+)+(I-)]
 (Parsons, Flack and Wagner, Acta Cryst. B69 (2013) 249-259).
;
_refine_ls_abs_structure_Flack 0.04(5)
_refine_ls_extinction_method none
_refine_ls_goodness_of_fit_ref 0.902
_refine_ls_hydrogen_treatment constr
_refine_ls_matrix_type full
_refine_ls_number_parameters 443
_refine_ls_number_reflns 7593
_refine_ls_number_restraints 0
_refine_ls_restrained_S_all 0.902
_refine_ls_R_factor_all 0.1441
_refine_ls_R_factor_gt 0.0593
_refine_ls_shift/su_max 0.000
_refine_ls_shift/su_mean 0.000
_refine_ls_structure_factor_coef Fsqd
_refine_ls_weighting_details 'w=1/[\s^2^(Fo^2^)+(0.0236P)^2^] where P=(Fo^2^+2Fc^2^)/3'
_refine_ls_weighting_scheme calc
_refine_ls_wR_factor_gt 0.0788
_refine_ls_wR_factor_ref 0.0978
_reflns_Friedel_coverage 0.791
_reflns_Friedel_fraction_full 0.999
_reflns_Friedel_fraction_max 0.990
_reflns_number_gt 3961
_reflns_number_total 7593
_reflns_threshold_expression 'I > 2\s(I)'
_cod_data_source_file om6b00523_si_002.cif
_cod_data_source_block 2
_cod_database_code 4088876
_shelx_space_group_comment
;
The symmetry employed for this shelxl refinement is uniquely defined
by the following loop, which should always be used as a source of
symmetry information in preference to the above space-group names.
They are only intended as comments.
;
_olex2_refinement_description
;
1. Fixed Uiso
 At 1.2 times of:
  All C(H) groups
 At 1.5 times of:
  All C(H,H,H) groups
2.a Ternary CH refined with riding coordinates:
 C6(H6), C14(H14), C27(H27), C35(H35)
2.b Aromatic/amide H refined with riding coordinates:
 C9(H9), C10(H10), C11(H11), C12(H12), C13(H13), C17(H17), C18(H18), C19(H19),
 C20(H20), C21(H21), C30(H30), C31(H31), C32(H32), C33(H33), C34(H34), C38(H38),
  C39(H39), C40(H40), C41(H41), C42(H42)
2.c Idealised Me refined as rotating group:
 C3(H3A,H3B,H3C), C4(H4A,H4B,H4C), C5(H5A,H5B,H5C), C7(H7A,H7B,H7C), C15(H15A,
 H15B,H15C), C24(H24A,H24B,H24C), C25(H25A,H25B,H25C), C26(H26A,H26B,H26C),
 C28(H28A,H28B,H28C), C36(H36A,H36B,H36C)
;
_shelx_shelxl_version_number 2014/7
_olex2_submission_special_instructions 'No special instructions were received'

loop_
_space_group_symop_operation_xyz
'x, y, z'
'-x+1/2, -y, z+1/2'
'x+1/2, -y+1/2, -z'
'-x, y+1/2, -z+1/2'

loop_
_atom_site_label
_atom_site_type_symbol
_atom_site_fract_x
_atom_site_fract_y
_atom_site_fract_z
_atom_site_U_iso_or_equiv
_atom_site_adp_type
_atom_site_occupancy
_atom_site_site_symmetry_order
_atom_site_calc_flag
_atom_site_refinement_flags_posn
Sc1 Sc 0.09234(9) 0.50385(8) 0.08699(6) 0.0272(3) Uani 1 1 d .
Cl1 Cl 0.22054(13) 0.41301(10) 0.13499(10) 0.0403(4) Uani 1 1 d .
N1 N -0.0088(4) 0.4242(3) 0.0230(3) 0.0275(13) Uani 1 1 d .
N2 N -0.0728(3) 0.4918(3) 0.1159(2) 0.0295(12) Uani 1 1 d .
N3 N 0.1434(4) 0.6176(3) 0.1341(3) 0.0270(12) Uani 1 1 d .
N4 N 0.1345(4) 0.6014(3) 0.0167(3) 0.0309(13) Uani 1 1 d .
C1 C -0.0971(5) 0.4424(3) 0.0600(3) 0.0284(15) Uani 1 1 d .
C2 C -0.2138(5) 0.4180(4) 0.0426(4) 0.0340(16) Uani 1 1 d .
C3 C -0.2317(5) 0.3798(4) -0.0313(4) 0.0436(19) Uani 1 1 d .
H3A H -0.1983 0.4135 -0.0683 0.065 Uiso 1 1 calc GR
H3B H -0.3089 0.3754 -0.0407 0.065 Uiso 1 1 calc GR
H3C H -0.1994 0.3259 -0.0322 0.065 Uiso 1 1 calc GR
C4 C -0.2569(5) 0.3559(4) 0.0976(4) 0.0430(19) Uani 1 1 d .
H4A H -0.2113 0.3078 0.0970 0.064 Uiso 1 1 calc GR
H4B H -0.3306 0.3409 0.0848 0.064 Uiso 1 1 calc GR
H4C H -0.2562 0.3797 0.1458 0.064 Uiso 1 1 calc GR
C5 C -0.2844(5) 0.4953(4) 0.0408(3) 0.0422(16) Uani 1 1 d .
H5A H -0.2763 0.5248 0.0862 0.063 Uiso 1 1 calc GR
H5B H -0.3599 0.4802 0.0343 0.063 Uiso 1 1 calc GR
H5C H -0.2617 0.5298 0.0008 0.063 Uiso 1 1 calc GR
C6 C 0.0063(5) 0.3615(4) -0.0311(4) 0.0332(17) Uani 1 1 d .
H6 H -0.0455 0.3707 -0.0713 0.040 Uiso 1 1 calc R
C7 C 0.1207(5) 0.3679(4) -0.0603(3) 0.0382(19) Uani 1 1 d .
H7A H 0.1303 0.4204 -0.0837 0.057 Uiso 1 1 calc GR
H7B H 0.1332 0.3248 -0.0954 0.057 Uiso 1 1 calc GR
H7C H 0.1720 0.3626 -0.0206 0.057 Uiso 1 1 calc GR
C8 C -0.0118(5) 0.2776(4) -0.0008(4) 0.0336(17) Uani 1 1 d .
C9 C -0.0456(5) 0.2149(4) -0.0461(4) 0.0414(19) Uani 1 1 d .
H9 H -0.0571 0.2255 -0.0957 0.050 Uiso 1 1 calc R
C10 C -0.0623(5) 0.1381(4) -0.0199(5) 0.050(2) Uani 1 1 d .
H10 H -0.0864 0.0965 -0.0511 0.060 Uiso 1 1 calc R
C11 C -0.0437(5) 0.1220(4) 0.0518(5) 0.052(2) Uani 1 1 d .
H11 H -0.0540 0.0690 0.0699 0.062 Uiso 1 1 calc R
C12 C -0.0106(5) 0.1824(4) 0.0969(5) 0.0461(19) Uani 1 1 d .
H12 H 0.0011 0.1713 0.1464 0.055 Uiso 1 1 calc R
C13 C 0.0060(5) 0.2596(4) 0.0704(4) 0.0356(18) Uani 1 1 d .
H13 H 0.0301 0.3008 0.1021 0.043 Uiso 1 1 calc R
C14 C -0.1394(5) 0.5061(4) 0.1789(3) 0.0348(16) Uani 1 1 d .
H14 H -0.2134 0.4867 0.1672 0.042 Uiso 1 1 calc R
C15 C -0.0962(6) 0.4524(4) 0.2407(4) 0.049(2) Uani 1 1 d .
H15A H -0.0968 0.3959 0.2255 0.073 Uiso 1 1 calc GR
H15B H -0.1419 0.4589 0.2832 0.073 Uiso 1 1 calc GR
H15C H -0.0226 0.4686 0.2524 0.073 Uiso 1 1 calc GR
C16 C -0.1481(5) 0.5938(4) 0.1988(3) 0.0288(15) Uani 1 1 d .
C17 C -0.1879(5) 0.6180(4) 0.2654(4) 0.0392(18) Uani 1 1 d .
H17 H -0.2065 0.5781 0.2999 0.047 Uiso 1 1 calc R
C18 C -0.2011(6) 0.6988(5) 0.2827(4) 0.048(2) Uani 1 1 d .
H18 H -0.2291 0.7136 0.3283 0.057 Uiso 1 1 calc R
C19 C -0.1737(5) 0.7573(4) 0.2338(4) 0.0428(19) Uani 1 1 d .
H19 H -0.1807 0.8128 0.2456 0.051 Uiso 1 1 calc R
C20 C -0.1362(5) 0.7344(4) 0.1678(4) 0.0412(18) Uani 1 1 d .
H20 H -0.1185 0.7745 0.1333 0.049 Uiso 1 1 calc R
C21 C -0.1234(5) 0.6532(4) 0.1503(4) 0.0344(17) Uani 1 1 d .
H21 H -0.0971 0.6388 0.1041 0.041 Uiso 1 1 calc R
C22 C 0.1510(4) 0.6544(4) 0.0699(3) 0.0272(16) Uani 1 1 d .
C23 C 0.1664(5) 0.7460(4) 0.0561(3) 0.0302(17) Uani 1 1 d .
C24 C 0.1493(5) 0.7998(4) 0.1231(4) 0.0423(18) Uani 1 1 d .
H24A H 0.2102 0.7932 0.1560 0.063 Uiso 1 1 calc GR
H24B H 0.0829 0.7838 0.1475 0.063 Uiso 1 1 calc GR
H24C H 0.1442 0.8563 0.1082 0.063 Uiso 1 1 calc GR
C25 C 0.0782(5) 0.7741(4) 0.0036(4) 0.0398(18) Uani 1 1 d .
H25A H 0.0869 0.8318 -0.0061 0.060 Uiso 1 1 calc GR
H25B H 0.0075 0.7646 0.0252 0.060 Uiso 1 1 calc GR
H25C H 0.0840 0.7438 -0.0414 0.060 Uiso 1 1 calc GR
C26 C 0.2786(5) 0.7632(4) 0.0282(4) 0.0387(17) Uani 1 1 d .
H26A H 0.3311 0.7522 0.0662 0.058 Uiso 1 1 calc GR
H26B H 0.2837 0.8199 0.0137 0.058 Uiso 1 1 calc GR
H26C H 0.2935 0.7286 -0.0133 0.058 Uiso 1 1 calc GR
C27 C 0.1865(5) 0.6466(4) 0.2031(4) 0.0351(18) Uani 1 1 d .
H27 H 0.1500 0.6983 0.2160 0.042 Uiso 1 1 calc R
C28 C 0.1612(5) 0.5840(4) 0.2601(4) 0.0424(18) Uani 1 1 d .
H28A H 0.0832 0.5783 0.2647 0.064 Uiso 1 1 calc GR
H28B H 0.1915 0.6012 0.3063 0.064 Uiso 1 1 calc GR
H28C H 0.1926 0.5321 0.2462 0.064 Uiso 1 1 calc GR
C29 C 0.3064(5) 0.6608(4) 0.1997(4) 0.0387(18) Uani 1 1 d .
C30 C 0.3538(7) 0.7210(5) 0.2407(4) 0.060(2) Uani 1 1 d .
H30 H 0.3100 0.7545 0.2700 0.072 Uiso 1 1 calc R
C31 C 0.4636(9) 0.7332(6) 0.2397(6) 0.080(3) Uani 1 1 d .
H31 H 0.4949 0.7745 0.2683 0.095 Uiso 1 1 calc R
C32 C 0.5271(8) 0.6856(6) 0.1972(6) 0.080(3) Uani 1 1 d .
H32 H 0.6025 0.6940 0.1959 0.096 Uiso 1 1 calc R
C33 C 0.4813(6) 0.6254(5) 0.1564(4) 0.059(2) Uani 1 1 d .
H33 H 0.5255 0.5920 0.1274 0.070 Uiso 1 1 calc R
C34 C 0.3715(5) 0.6133(4) 0.1573(4) 0.0390(19) Uani 1 1 d .
H34 H 0.3408 0.5720 0.1286 0.047 Uiso 1 1 calc R
C35 C 0.1697(5) 0.6122(4) -0.0578(3) 0.0290(16) Uani 1 1 d .
H35 H 0.1840 0.6709 -0.0654 0.035 Uiso 1 1 calc R
C36 C 0.2765(5) 0.5666(4) -0.0673(3) 0.0380(17) Uani 1 1 d .
H36A H 0.3289 0.5865 -0.0322 0.057 Uiso 1 1 calc GR
H36B H 0.3040 0.5755 -0.1160 0.057 Uiso 1 1 calc GR
H36C H 0.2647 0.5088 -0.0596 0.057 Uiso 1 1 calc GR
C37 C 0.0839(5) 0.5864(3) -0.1111(3) 0.0250(14) Uani 1 1 d .
C38 C 0.1116(5) 0.5732(4) -0.1825(3) 0.0395(18) Uani 1 1 d .
H38 H 0.1843 0.5790 -0.1973 0.047 Uiso 1 1 calc R
C39 C 0.0341(6) 0.5516(4) -0.2324(4) 0.048(2) Uani 1 1 d .
H39 H 0.0545 0.5423 -0.2809 0.057 Uiso 1 1 calc R
C40 C -0.0714(6) 0.5434(4) -0.2130(4) 0.048(2) Uani 1 1 d .
H40 H -0.1239 0.5277 -0.2473 0.057 Uiso 1 1 calc R
C41 C -0.0997(6) 0.5585(4) -0.1426(4) 0.0425(17) Uani 1 1 d .
H41 H -0.1728 0.5542 -0.1285 0.051 Uiso 1 1 calc R
C42 C -0.0227(4) 0.5799(4) -0.0921(4) 0.0322(15) Uani 1 1 d .
H42 H -0.0437 0.5901 -0.0438 0.039 Uiso 1 1 calc R

loop_
_atom_site_aniso_label
_atom_site_aniso_U_11
_atom_site_aniso_U_22
_atom_site_aniso_U_33
_atom_site_aniso_U_23
_atom_site_aniso_U_13
_atom_site_aniso_U_12
Sc1 0.0256(5) 0.0272(6) 0.0289(6) 0.0012(7) 0.0011(6) -0.0031(6)
Cl1 0.0384(10) 0.0392(10) 0.0435(11) 0.0066(9) -0.0031(9) 0.0043(8)
N1 0.026(3) 0.029(3) 0.028(3) -0.007(3) 0.002(2) 0.001(2)
N2 0.026(3) 0.031(3) 0.031(3) -0.007(3) 0.007(2) -0.003(3)
N3 0.029(3) 0.028(3) 0.024(3) -0.003(3) -0.003(3) -0.001(2)
N4 0.036(3) 0.031(3) 0.025(3) -0.001(3) -0.002(2) -0.004(3)
C1 0.033(4) 0.019(3) 0.033(4) 0.003(3) -0.002(3) 0.000(3)
C2 0.026(3) 0.031(4) 0.045(5) -0.006(4) -0.001(3) -0.004(3)
C3 0.031(4) 0.040(4) 0.060(5) -0.011(4) -0.007(4) 0.000(3)
C4 0.030(4) 0.033(4) 0.065(5) 0.000(4) 0.001(4) -0.009(3)
C5 0.033(4) 0.041(4) 0.053(4) -0.004(4) 0.002(3) 0.002(4)
C6 0.032(4) 0.032(4) 0.036(5) -0.004(3) 0.002(3) 0.001(3)
C7 0.049(5) 0.030(4) 0.036(5) -0.002(3) 0.007(3) 0.000(3)
C8 0.020(4) 0.034(4) 0.047(5) -0.007(4) 0.000(3) 0.001(3)
C9 0.030(4) 0.041(4) 0.054(5) -0.011(4) -0.004(3) -0.002(3)
C10 0.044(5) 0.031(4) 0.076(7) -0.008(4) -0.003(4) -0.005(3)
C11 0.035(4) 0.035(4) 0.086(7) 0.011(5) -0.004(4) 0.000(3)
C12 0.037(4) 0.042(4) 0.058(5) 0.014(4) 0.005(4) -0.003(4)
C13 0.035(4) 0.026(4) 0.046(6) -0.004(3) -0.001(4) -0.003(3)
C14 0.029(3) 0.034(4) 0.042(4) 0.003(4) 0.012(3) -0.005(4)
C15 0.056(5) 0.045(4) 0.045(5) 0.014(4) 0.015(4) 0.007(4)
C16 0.024(3) 0.034(4) 0.028(4) -0.006(3) 0.001(3) 0.000(3)
C17 0.039(4) 0.048(5) 0.030(4) 0.000(4) 0.000(3) -0.003(3)
C18 0.051(5) 0.054(5) 0.038(5) -0.017(4) 0.001(4) 0.002(4)
C19 0.041(4) 0.036(4) 0.051(5) -0.007(4) -0.008(4) 0.013(4)
C20 0.044(4) 0.037(4) 0.042(5) 0.006(4) 0.002(4) 0.004(3)
C21 0.042(4) 0.038(4) 0.024(4) -0.007(3) 0.003(3) 0.007(3)
C22 0.018(3) 0.032(4) 0.032(5) 0.003(3) -0.005(3) -0.006(3)
C23 0.028(4) 0.025(4) 0.037(4) -0.005(3) -0.001(3) -0.003(3)
C24 0.048(4) 0.036(4) 0.043(5) -0.003(4) -0.003(4) 0.001(3)
C25 0.043(4) 0.035(4) 0.042(5) 0.000(3) -0.003(4) 0.002(4)
C26 0.037(4) 0.032(4) 0.047(5) 0.002(3) -0.003(4) -0.010(3)
C27 0.045(4) 0.034(4) 0.026(4) -0.001(3) 0.000(3) -0.002(3)
C28 0.053(5) 0.045(4) 0.029(4) -0.001(4) 0.009(3) 0.000(4)
C29 0.047(5) 0.035(4) 0.034(5) 0.013(3) -0.010(4) -0.015(4)
C30 0.068(6) 0.061(6) 0.052(6) 0.006(5) -0.028(5) -0.022(5)
C31 0.098(9) 0.066(7) 0.075(8) 0.023(6) -0.052(6) -0.036(6)
C32 0.054(6) 0.089(8) 0.096(9) 0.058(7) -0.042(6) -0.033(6)
C33 0.037(5) 0.074(6) 0.065(6) 0.033(5) -0.003(4) 0.000(4)
C34 0.029(4) 0.041(4) 0.047(5) 0.008(4) -0.004(3) -0.006(3)
C35 0.036(4) 0.026(4) 0.026(4) -0.003(3) 0.001(3) -0.003(3)
C36 0.035(4) 0.034(4) 0.045(5) -0.003(3) 0.006(3) -0.001(3)
C37 0.033(3) 0.020(3) 0.022(4) 0.002(3) 0.000(3) 0.004(3)
C38 0.041(4) 0.040(4) 0.037(4) -0.014(4) 0.003(3) -0.002(3)
C39 0.059(5) 0.059(5) 0.026(5) -0.011(4) 0.005(4) 0.000(4)
C40 0.044(5) 0.054(5) 0.045(5) -0.010(4) -0.015(4) -0.004(4)
C41 0.026(4) 0.057(5) 0.044(5) 0.001(4) -0.002(4) -0.002(3)
C42 0.028(3) 0.040(4) 0.029(4) 0.000(4) 0.001(3) 0.006(3)

loop_
_atom_type_symbol
_atom_type_description
_atom_type_scat_dispersion_real
_atom_type_scat_dispersion_imag
_atom_type_scat_source
C C 0.0033 0.0016 'International Tables Vol C Tables 4.2.6.8 and 6.1.1.4'
H H 0.0000 0.0000 'International Tables Vol C Tables 4.2.6.8 and 6.1.1.4'
Cl Cl 0.1484 0.1585 'International Tables Vol C Tables 4.2.6.8 and 6.1.1.4'
N N 0.0061 0.0033 'International Tables Vol C Tables 4.2.6.8 and 6.1.1.4'
Sc Sc 0.2519 0.3716 'International Tables Vol C Tables 4.2.6.8 and 6.1.1.4'

loop_
_geom_angle_atom_site_label_1
_geom_angle_atom_site_label_2
_geom_angle_atom_site_label_3
_geom_angle
Cl1 Sc1 C1 115.59(14)
Cl1 Sc1 C22 117.61(13)
N1 Sc1 Cl1 102.11(14)
N1 Sc1 C1 30.52(17)
N1 Sc1 C22 132.3(2)
N2 Sc1 Cl1 119.66(15)
N2 Sc1 N1 61.56(18)
N2 Sc1 N3 105.15(19)
N2 Sc1 N4 117.35(19)
N2 Sc1 C1 31.11(17)
N2 Sc1 C22 112.84(19)
N3 Sc1 Cl1 101.69(14)
N3 Sc1 N1 156.18(18)
N3 Sc1 C1 132.69(18)
N3 Sc1 C22 30.81(19)
N4 Sc1 Cl1 122.97(15)
N4 Sc1 N1 105.39(19)
N4 Sc1 N3 61.3(2)
N4 Sc1 C1 113.38(18)
N4 Sc1 C22 30.64(18)
C1 Sc1 C22 126.77(17)
C1 N1 Sc1 93.3(4)
C1 N1 C6 128.6(5)
C6 N1 Sc1 137.2(4)
C1 N2 Sc1 94.6(4)
C1 N2 C14 126.0(5)
C14 N2 Sc1 137.4(4)
C22 N3 Sc1 93.2(4)
C22 N3 C27 126.9(5)
C27 N3 Sc1 137.8(4)
C22 N4 Sc1 94.7(4)
C22 N4 C35 124.9(5)
C35 N4 Sc1 138.0(4)
N1 C1 Sc1 56.2(3)
N1 C1 N2 110.4(5)
N1 C1 C2 127.6(5)
N2 C1 Sc1 54.3(3)
N2 C1 C2 122.0(5)
C2 C1 Sc1 172.3(4)
C1 C2 C4 111.3(5)
C1 C2 C5 108.7(5)
C3 C2 C1 115.7(5)
C3 C2 C4 105.5(5)
C3 C2 C5 103.9(5)
C4 C2 C5 111.5(5)
C2 C3 H3A 109.5
C2 C3 H3B 109.5
C2 C3 H3C 109.5
H3A C3 H3B 109.5
H3A C3 H3C 109.5
H3B C3 H3C 109.5
C2 C4 H4A 109.5
C2 C4 H4B 109.5
C2 C4 H4C 109.5
H4A C4 H4B 109.5
H4A C4 H4C 109.5
H4B C4 H4C 109.5
C2 C5 H5A 109.5
C2 C5 H5B 109.5
C2 C5 H5C 109.5
H5A C5 H5B 109.5
H5A C5 H5C 109.5
H5B C5 H5C 109.5
N1 C6 H6 108.9
N1 C6 C7 108.4(5)
N1 C6 C8 112.3(5)
C7 C6 H6 108.9
C8 C6 H6 108.9
C8 C6 C7 109.5(5)
C6 C7 H7A 109.5
C6 C7 H7B 109.5
C6 C7 H7C 109.5
H7A C7 H7B 109.5
H7A C7 H7C 109.5
H7B C7 H7C 109.5
C9 C8 C6 120.1(7)
C13 C8 C6 122.1(6)
C13 C8 C9 117.7(6)
C8 C9 H9 119.4
C10 C9 C8 121.2(7)
C10 C9 H9 119.4
C9 C10 H10 120.2
C11 C10 C9 119.7(7)
C11 C10 H10 120.2
C10 C11 H11 119.9
C12 C11 C10 120.1(7)
C12 C11 H11 119.9
C11 C12 H12 119.9
C11 C12 C13 120.1(8)
C13 C12 H12 119.9
C8 C13 C12 121.2(7)
C8 C13 H13 119.4
C12 C13 H13 119.4
N2 C14 H14 107.3
N2 C14 C15 107.8(5)
N2 C14 C16 113.4(5)
C15 C14 H14 107.3
C16 C14 H14 107.3
C16 C14 C15 113.5(5)
C14 C15 H15A 109.5
C14 C15 H15B 109.5
C14 C15 H15C 109.5
H15A C15 H15B 109.5
H15A C15 H15C 109.5
H15B C15 H15C 109.5
C17 C16 C14 121.5(6)
C21 C16 C14 121.1(6)
C21 C16 C17 117.3(6)
C16 C17 H17 119.1
C18 C17 C16 121.8(7)
C18 C17 H17 119.1
C17 C18 H18 120.0
C19 C18 C17 120.0(7)
C19 C18 H18 120.0
C18 C19 H19 120.5
C20 C19 C18 118.9(7)
C20 C19 H19 120.5
C19 C20 H20 119.4
C19 C20 C21 121.1(7)
C21 C20 H20 119.4
C16 C21 C20 120.9(6)
C16 C21 H21 119.5
C20 C21 H21 119.5
N3 C22 Sc1 56.0(3)
N3 C22 C23 126.9(5)
N4 C22 Sc1 54.7(3)
N4 C22 N3 110.4(5)
N4 C22 C23 122.6(6)
C23 C22 Sc1 170.6(4)
C24 C23 C22 114.4(5)
C25 C23 C22 108.2(5)
C25 C23 C24 103.7(5)
C26 C23 C22 110.8(5)
C26 C23 C24 107.0(5)
C26 C23 C25 112.6(5)
C23 C24 H24A 109.5
C23 C24 H24B 109.5
C23 C24 H24C 109.5
H24A C24 H24B 109.5
H24A C24 H24C 109.5
H24B C24 H24C 109.5
C23 C25 H25A 109.5
C23 C25 H25B 109.5
C23 C25 H25C 109.5
H25A C25 H25B 109.5
H25A C25 H25C 109.5
H25B C25 H25C 109.5
C23 C26 H26A 109.5
C23 C26 H26B 109.5
C23 C26 H26C 109.5
H26A C26 H26B 109.5
H26A C26 H26C 109.5
H26B C26 H26C 109.5
N3 C27 H27 108.9
N3 C27 C28 108.1(5)
N3 C27 C29 112.0(6)
C28 C27 H27 108.9
C29 C27 H27 108.9
C29 C27 C28 109.9(6)
C27 C28 H28A 109.5
C27 C28 H28B 109.5
C27 C28 H28C 109.5
H28A C28 H28B 109.5
H28A C28 H28C 109.5
H28B C28 H28C 109.5
C30 C29 C27 120.6(7)
C34 C29 C27 121.0(6)
C34 C29 C30 118.3(7)
C29 C30 H30 119.4
C31 C30 C29 121.2(9)
C31 C30 H30 119.4
C30 C31 H31 120.1
C32 C31 C30 119.7(10)
C32 C31 H31 120.1
C31 C32 H32 120.1
C31 C32 C33 119.7(9)
C33 C32 H32 120.1
C32 C33 H33 119.7
C32 C33 C34 120.6(9)
C34 C33 H33 119.7
C29 C34 C33 120.4(7)
C29 C34 H34 119.8
C33 C34 H34 119.8
N4 C35 H35 107.9
N4 C35 C36 107.9(5)
N4 C35 C37 111.8(5)
C36 C35 H35 107.9
C37 C35 H35 107.9
C37 C35 C36 113.3(5)
C35 C36 H36A 109.5
C35 C36 H36B 109.5
C35 C36 H36C 109.5
H36A C36 H36B 109.5
H36A C36 H36C 109.5
H36B C36 H36C 109.5
C38 C37 C35 119.6(6)
C42 C37 C35 122.1(5)
C42 C37 C38 118.2(6)
C37 C38 H38 119.8
C39 C38 C37 120.4(6)
C39 C38 H38 119.8
C38 C39 H39 119.4
C40 C39 C38 121.2(7)
C40 C39 H39 119.4
C39 C40 H40 120.7
C39 C40 C41 118.5(7)
C41 C40 H40 120.7
C40 C41 H41 119.6
C40 C41 C42 120.8(7)
C42 C41 H41 119.6
C37 C42 C41 120.8(6)
C37 C42 H42 119.6
C41 C42 H42 119.6

loop_
_geom_bond_atom_site_label_1
_geom_bond_atom_site_label_2
_geom_bond_distance
Sc1 Cl1 2.370(2)
Sc1 N1 2.180(5)
Sc1 N2 2.134(4)
Sc1 N3 2.175(5)
Sc1 N4 2.145(5)
Sc1 C1 2.619(6)
Sc1 C22 2.620(6)
N1 C1 1.332(7)
N1 C6 1.458(7)
N2 C1 1.357(7)
N2 C14 1.456(7)
N3 C22 1.344(8)
N3 C27 1.471(8)
N4 C22 1.340(7)
N4 C35 1.464(8)
C1 C2 1.543(8)
C2 C3 1.529(8)
C2 C4 1.547(8)
C2 C5 1.555(8)
C3 H3A 0.9800
C3 H3B 0.9800
C3 H3C 0.9800
C4 H4A 0.9800
C4 H4B 0.9800
C4 H4C 0.9800
C5 H5A 0.9800
C5 H5B 0.9800
C5 H5C 0.9800
C6 H6 1.0000
C6 C7 1.530(8)
C6 C8 1.516(8)
C7 H7A 0.9800
C7 H7B 0.9800
C7 H7C 0.9800
C8 C9 1.402(9)
C8 C13 1.377(9)
C9 H9 0.9500
C9 C10 1.379(9)
C10 H10 0.9500
C10 C11 1.379(10)
C11 H11 0.9500
C11 C12 1.369(10)
C12 H12 0.9500
C12 C13 1.388(8)
C13 H13 0.9500
C14 H14 1.0000
C14 C15 1.548(8)
C14 C16 1.504(9)
C15 H15A 0.9800
C15 H15B 0.9800
C15 H15C 0.9800
C16 C17 1.392(8)
C16 C21 1.372(8)
C17 H17 0.9500
C17 C18 1.388(9)
C18 H18 0.9500
C18 C19 1.372(9)
C19 H19 0.9500
C19 C20 1.367(9)
C20 H20 0.9500
C20 C21 1.394(8)
C21 H21 0.9500
C22 C23 1.553(8)
C23 C24 1.547(8)
C23 C25 1.541(8)
C23 C26 1.518(8)
C24 H24A 0.9800
C24 H24B 0.9800
C24 H24C 0.9800
C25 H25A 0.9800
C25 H25B 0.9800
C25 H25C 0.9800
C26 H26A 0.9800
C26 H26B 0.9800
C26 H26C 0.9800
C27 H27 1.0000
C27 C28 1.516(9)
C27 C29 1.513(9)
C28 H28A 0.9800
C28 H28B 0.9800
C28 H28C 0.9800
C29 C30 1.388(10)
C29 C34 1.378(9)
C30 H30 0.9500
C30 C31 1.382(11)
C31 H31 0.9500
C31 C32 1.367(13)
C32 H32 0.9500
C32 C33 1.378(12)
C33 H33 0.9500
C33 C34 1.381(9)
C34 H34 0.9500
C35 H35 1.0000
C35 C36 1.541(8)
C35 C37 1.519(8)
C36 H36A 0.9800
C36 H36B 0.9800
C36 H36C 0.9800
C37 C38 1.390(8)
C37 C42 1.378(8)
C38 H38 0.9500
C38 C39 1.386(9)
C39 H39 0.9500
C39 C40 1.368(9)
C40 H40 0.9500
C40 C41 1.379(9)
C41 H41 0.9500
C41 C42 1.389(9)
C42 H42 0.9500

loop_
_geom_torsion_atom_site_label_1
_geom_torsion_atom_site_label_2
_geom_torsion_atom_site_label_3
_geom_torsion_atom_site_label_4
_geom_torsion
Sc1 N1 C1 N2 -4.5(5)
Sc1 N1 C1 C2 171.7(5)
Sc1 N1 C6 C7 -16.3(8)
Sc1 N1 C6 C8 104.8(6)
Sc1 N2 C1 N1 4.6(5)
Sc1 N2 C1 C2 -171.9(5)
Sc1 N2 C14 C15 -60.3(8)
Sc1 N2 C14 C16 66.2(8)
Sc1 N3 C22 N4 -5.8(5)
Sc1 N3 C22 C23 169.0(5)
Sc1 N3 C27 C28 -19.2(8)
Sc1 N3 C27 C29 102.0(6)
Sc1 N4 C22 N3 5.9(5)
Sc1 N4 C22 C23 -169.2(5)
Sc1 N4 C35 C36 -60.2(7)
Sc1 N4 C35 C37 65.0(7)
N1 C1 C2 C3 -10.2(9)
N1 C1 C2 C4 110.2(7)
N1 C1 C2 C5 -126.5(6)
N1 C6 C8 C9 153.1(6)
N1 C6 C8 C13 -28.4(8)
N2 C1 C2 C3 165.6(5)
N2 C1 C2 C4 -73.9(7)
N2 C1 C2 C5 49.3(8)
N2 C14 C16 C17 -165.8(5)
N2 C14 C16 C21 18.3(8)
N3 C22 C23 C24 -12.3(9)
N3 C22 C23 C25 -127.4(6)
N3 C22 C23 C26 108.8(7)
N3 C27 C29 C30 148.2(6)
N3 C27 C29 C34 -33.3(9)
N4 C22 C23 C24 162.0(6)
N4 C22 C23 C25 46.9(8)
N4 C22 C23 C26 -76.9(7)
N4 C35 C37 C38 -163.9(5)
N4 C35 C37 C42 19.8(8)
C1 N1 C6 C7 177.2(6)
C1 N1 C6 C8 -61.7(8)
C1 N2 C14 C15 98.9(7)
C1 N2 C14 C16 -134.7(6)
C6 N1 C1 Sc1 170.9(7)
C6 N1 C1 N2 166.4(6)
C6 N1 C1 C2 -17.4(10)
C6 C8 C9 C10 179.8(6)
C6 C8 C13 C12 -179.7(6)
C7 C6 C8 C9 -86.5(7)
C7 C6 C8 C13 92.1(7)
C8 C9 C10 C11 -1.2(10)
C9 C8 C13 C12 -1.1(9)
C9 C10 C11 C12 1.1(11)
C10 C11 C12 C13 -1.0(11)
C11 C12 C13 C8 1.0(10)
C13 C8 C9 C10 1.2(9)
C14 N2 C1 Sc1 -166.0(7)
C14 N2 C1 N1 -161.4(5)
C14 N2 C1 C2 22.1(9)
C14 C16 C17 C18 -176.7(6)
C14 C16 C21 C20 177.1(6)
C15 C14 C16 C17 -42.3(8)
C15 C14 C16 C21 141.8(6)
C16 C17 C18 C19 -0.6(11)
C17 C16 C21 C20 1.0(9)
C17 C18 C19 C20 1.6(10)
C18 C19 C20 C21 -1.4(10)
C19 C20 C21 C16 0.0(10)
C21 C16 C17 C18 -0.7(9)
C22 N3 C27 C28 -178.3(6)
C22 N3 C27 C29 -57.1(8)
C22 N4 C35 C36 97.2(6)
C22 N4 C35 C37 -137.6(6)
C27 N3 C22 Sc1 166.1(7)
C27 N3 C22 N4 160.3(6)
C27 N3 C22 C23 -24.9(9)
C27 C29 C30 C31 178.1(7)
C27 C29 C34 C33 -178.0(6)
C28 C27 C29 C30 -91.7(8)
C28 C27 C29 C34 86.8(8)
C29 C30 C31 C32 0.5(14)
C30 C29 C34 C33 0.5(10)
C30 C31 C32 C33 -0.7(15)
C31 C32 C33 C34 0.8(13)
C32 C33 C34 C29 -0.7(11)
C34 C29 C30 C31 -0.4(11)
C35 N4 C22 Sc1 -165.0(6)
C35 N4 C22 N3 -159.1(5)
C35 N4 C22 C23 25.8(9)
C35 C37 C38 C39 -178.4(6)
C35 C37 C42 C41 178.1(5)
C36 C35 C37 C38 -41.7(8)
C36 C35 C37 C42 142.0(6)
C37 C38 C39 C40 0.6(11)
C38 C37 C42 C41 1.7(9)
C38 C39 C40 C41 1.0(11)
C39 C40 C41 C42 -1.3(10)
C40 C41 C42 C37 -0.1(10)
C42 C37 C38 C39 -2.0(9)
